data_7135683
loop_
_publ_author_name
'Mondal, Sudeshna'
'Behura, Prabhudatta'
'Baidya, Mahiuddin'

_publ_section_title
;
 Free-amine-directed Ru(II)-catalyzed <i>peri</i>-selective C-H activation
 and annulation <i>via</i> ring-strain release.
;
_journal_issue 36
_journal_name_full 'Chemical communications (Cambridge, England)'
_journal_page_first 9180
_journal_page_last 9183
_journal_paper_doi 10.1039/d6cc01272h
_journal_volume 62
_journal_year 2026
_chemical_formula_sum 'C22 H19.54 N O'
_chemical_formula_weight 313.92
_space_group_crystal_system triclinic
_space_group_IT_number 2
_space_group_name_Hall '-P 1'
_space_group_name_H-M_alt 'P -1'
_atom_sites_solution_hydrogens geom
_audit_creation_method SHELXL-2019/3
_audit_update_record
;
2026-01-07 deposited with the CCDC.	2026-03-30 downloaded from the CCDC.
;
_cell_angle_alpha 97.870(2)
_cell_angle_beta 91.598(2)
_cell_angle_gamma 111.305(2)
_cell_formula_units_Z 2
_cell_length_a 8.8979(4)
_cell_length_b 9.6890(5)
_cell_length_c 10.6306(5)
_cell_measurement_reflns_used 3956
_cell_measurement_temperature 296(2)
_cell_measurement_theta_max 25.03
_cell_measurement_theta_min 2.47
_cell_volume 842.81(7)
_computing_structure_refinement 'SHELXL-2019/2 (Sheldrick, 2019)'
_diffrn_ambient_temperature 296(2)
_diffrn_measured_fraction_theta_full 1.000
_diffrn_measured_fraction_theta_max 1.000
_diffrn_measurement_device_type 'Bruker APEX-II CCD'
_diffrn_measurement_method '\f and \w scans'
_diffrn_radiation_type MoK\a
_diffrn_radiation_wavelength 0.71073
_diffrn_reflns_av_R_equivalents 0.0200
_diffrn_reflns_av_unetI/netI 0.0210
_diffrn_reflns_Laue_measured_fraction_full 1.000
_diffrn_reflns_Laue_measured_fraction_max 1.000
_diffrn_reflns_limit_h_max 10
_diffrn_reflns_limit_h_min -10
_diffrn_reflns_limit_k_max 11
_diffrn_reflns_limit_k_min -11
_diffrn_reflns_limit_l_max 11
_diffrn_reflns_limit_l_min -12
_diffrn_reflns_number 10106
_diffrn_reflns_point_group_measured_fraction_full 1.000
_diffrn_reflns_point_group_measured_fraction_max 1.000
_diffrn_reflns_theta_full 24.999
_diffrn_reflns_theta_max 24.999
_diffrn_reflns_theta_min 1.941
_exptl_absorpt_coefficient_mu 0.075
_exptl_absorpt_correction_T_max 0.988
_exptl_absorpt_correction_T_min 0.976
_exptl_absorpt_correction_type multi-scan
_exptl_absorpt_process_details 'SADABS V2014/5(Bruker AXS.Inc)'
_exptl_crystal_colour pink
_exptl_crystal_density_diffrn 1.237
_exptl_crystal_description Block
_exptl_crystal_F_000 333
_exptl_crystal_size_max 0.320
_exptl_crystal_size_mid 0.250
_exptl_crystal_size_min 0.160
_refine_diff_density_max 0.212
_refine_diff_density_min -0.276
_refine_diff_density_rms 0.042
_refine_ls_extinction_method none
_refine_ls_goodness_of_fit_ref 1.038
_refine_ls_hydrogen_treatment constr
_refine_ls_matrix_type full
_refine_ls_number_parameters 245
_refine_ls_number_reflns 2982
_refine_ls_number_restraints 47
_refine_ls_restrained_S_all 1.082
_refine_ls_R_factor_all 0.0708
_refine_ls_R_factor_gt 0.0523
_refine_ls_shift/su_max 0.000
_refine_ls_shift/su_mean 0.000
_refine_ls_structure_factor_coef Fsqd
_refine_ls_weighting_details 'w=1/[\s^2^(Fo^2^)+(0.0749P)^2^+0.2290P] where P=(Fo^2^+2Fc^2^)/3'
_refine_ls_weighting_scheme calc
_refine_ls_wR_factor_gt 0.1380
_refine_ls_wR_factor_ref 0.1538
_reflns_Friedel_coverage 0.000
_reflns_number_gt 2214
_reflns_number_total 2982
_reflns_threshold_expression 'I > 2\s(I)'
_cod_data_source_file d6cc01272h2.cif
_cod_data_source_block 2054r
_cod_depositor_comments
;
The following automatic conversions were performed:

data item '_exptl_absorpt_correction_type' value 'Multi-scan' was
changed to 'multi-scan' in accordance with the
/home/data/users/saulius/crontab/automatic-downloads/rss-feeds/RSC/lib/dictionaries/cif_core.dic
dictionary named 'cif_core.dic' version 2.4.2 last updated on
2011-04-26.

Automatic conversion script
Id: cif_fix_values 8170 2020-07-09 18:12:32Z antanas 

 Adding full bibliography for 7135682--7135683.cif.
;
_cod_database_code 7135683
_shelx_shelxl_version_number 2019/3
_shelx_space_group_comment
;
The symmetry employed for this shelxl refinement is uniquely defined
by the following loop, which should always be used as a source of
symmetry information in preference to the above space-group names.
They are only intended as comments.
;
_shelx_estimated_absorpt_t_min 0.976
_shelx_estimated_absorpt_t_max 0.988

loop_
_space_group_symop_operation_xyz
'x, y, z'
'-x, -y, -z'

loop_
_atom_site_label
_atom_site_type_symbol
_atom_site_fract_x
_atom_site_fract_y
_atom_site_fract_z
_atom_site_U_iso_or_equiv
_atom_site_adp_type
_atom_site_occupancy
_atom_site_site_symmetry_order
_atom_site_calc_flag
_atom_site_refinement_flags_posn
_atom_site_refinement_flags_adp
_atom_site_refinement_flags_occupancy
_atom_site_disorder_assembly
_atom_site_disorder_group
C1 C 0.2872(3) 0.7996(2) 0.4598(2) 0.0636(6) Uani 1 1 d . . . . .
C2 C 0.1541(3) 0.8449(3) 0.4466(3) 0.0755(7) Uani 1 1 d . . . . .
H2 H 0.075303 0.823710 0.504394 0.091 Uiso 1 1 calc R U . . .
C3 C 0.1406(3) 0.9188(3) 0.3505(3) 0.0744(7) Uani 1 1 d . . . . .
H3 H 0.055550 0.952433 0.344970 0.089 Uiso 1 1 calc R U . . .
C4 C 0.2530(2) 0.9448(2) 0.2601(2) 0.0606(6) Uani 1 1 d . . . . .
H4 H 0.239831 0.993061 0.193216 0.073 Uiso 1 1 calc R U . . .
C5 C 0.3835(2) 0.90101(19) 0.26691(18) 0.0466(5) Uani 1 1 d . . . . .
C6 C 0.4080(2) 0.83033(19) 0.37080(18) 0.0490(5) Uani 1 1 d . . . . .
C7 C 0.5456(3) 0.7917(2) 0.39271(18) 0.0556(5) Uani 1 1 d . . . . .
C8 C 0.5540(3) 0.7201(3) 0.4935(2) 0.0794(7) Uani 1 1 d . . . . .
H8 H 0.642218 0.692186 0.506008 0.095 Uiso 1 1 calc R U . . .
C9 C 0.4329(4) 0.6878(4) 0.5783(3) 0.0993(10) Uani 1 1 d . . . . .
H9 H 0.441467 0.639363 0.646309 0.119 Uiso 1 1 calc R U . . .
C10 C 0.3038(4) 0.7268(3) 0.5616(2) 0.0900(9) Uani 1 1 d . . . . .
H10 H 0.224244 0.705051 0.618669 0.108 Uiso 1 1 calc R U . . .
C11 C 0.5701(2) 0.85919(19) 0.10184(18) 0.0454(4) Uani 1 1 d . . . . .
C12 C 0.6421(2) 0.7753(2) 0.17288(18) 0.0511(5) Uani 1 1 d D U . . .
C13 C 0.6852(2) 0.8343(2) 0.31190(19) 0.0585(5) Uani 1 1 d . . . . .
H13A H 0.765534 0.797957 0.342265 0.070 Uiso 1 1 calc R U . . .
H13B H 0.734478 0.942910 0.322826 0.070 Uiso 1 1 calc R U . . .
C17 C 0.9058(3) 0.4025(2) 0.1417(2) 0.0637(6) Uani 1 1 d . . . . .
C18 C 0.8695(3) 0.2510(3) 0.1023(2) 0.0702(6) Uani 1 1 d . . . . .
H18 H 0.776387 0.194936 0.048961 0.084 Uiso 1 1 calc R U . . .
C19 C 0.9694(4) 0.1824(3) 0.1412(3) 0.0804(7) Uani 1 1 d . . . . .
H19 H 0.944787 0.080963 0.112708 0.096 Uiso 1 1 calc R U . . .
C20 C 1.1044(3) 0.2625(3) 0.2215(3) 0.0811(8) Uani 1 1 d . . . . .
H20 H 1.171891 0.215802 0.247550 0.097 Uiso 1 1 calc R U . . .
C21 C 1.1400(3) 0.4099(3) 0.2632(3) 0.0787(7) Uani 1 1 d . . . . .
H21 H 1.231887 0.464367 0.318264 0.094 Uiso 1 1 calc R U . . .
C22 C 1.0415(3) 0.4794(3) 0.2247(2) 0.0730(7) Uani 1 1 d . . . . .
H22 H 1.066671 0.580491 0.255140 0.088 Uiso 1 1 calc R U . . .
N1 N 0.48270(18) 0.93190(16) 0.16444(15) 0.0486(4) Uani 1 1 d . . . . .
H1 H 0.488780 1.012722 0.136330 0.058 Uiso 1 1 calc R U . . .
O1 O 0.59616(18) 0.87376(15) -0.00991(13) 0.0602(4) Uani 1 1 d . . . . .
C14 C 0.6436(8) 0.6425(8) 0.1102(7) 0.0555(16) Uani 0.540(7) 1 d D U P A 1
H14A H 0.646373 0.645503 0.019472 0.067 Uiso 0.540(7) 1 calc R U P A 1
H14B H 0.546068 0.560515 0.123611 0.067 Uiso 0.540(7) 1 calc R U P A 1
C15 C 0.8090(7) 0.6141(6) 0.1661(4) 0.0645(15) Uani 0.540(7) 1 d D U P A 1
H15A H 0.907753 0.683009 0.139066 0.077 Uiso 0.540(7) 1 calc R U P A 1
H15B H 0.817117 0.624584 0.258410 0.077 Uiso 0.540(7) 1 calc R U P A 1
C16 C 0.7754(7) 0.4562(6) 0.1061(6) 0.0569(15) Uani 0.540(7) 1 d D U P A 1
H16A H 0.673576 0.391292 0.132119 0.068 Uiso 0.540(7) 1 calc R U P A 1
H16B H 0.764274 0.449240 0.014188 0.068 Uiso 0.540(7) 1 calc R U P A 1
C14' C 0.7084(9) 0.6883(8) 0.1088(7) 0.0462(15) Uani 0.460(7) 1 d D U P A 2
H14' H 0.760908 0.716297 0.036639 0.055 Uiso 0.460(7) 1 calc R U P A 2
C15' C 0.6983(8) 0.5291(7) 0.1568(5) 0.0573(17) Uani 0.460(7) 1 d D U P A 2
H15C H 0.723375 0.541059 0.247947 0.069 Uiso 0.460(7) 1 calc R U P A 2
H15D H 0.594625 0.448223 0.131177 0.069 Uiso 0.460(7) 1 calc R U P A 2
C16' C 0.8346(10) 0.5097(11) 0.0795(8) 0.073(2) Uani 0.460(7) 1 d D U P A 2
H16C H 0.919813 0.606654 0.079374 0.088 Uiso 0.460(7) 1 calc R U P A 2
H16D H 0.792825 0.466086 -0.007996 0.088 Uiso 0.460(7) 1 calc R U P A 2

loop_
_atom_site_aniso_label
_atom_site_aniso_U_11
_atom_site_aniso_U_22
_atom_site_aniso_U_33
_atom_site_aniso_U_23
_atom_site_aniso_U_13
_atom_site_aniso_U_12
C1 0.0666(14) 0.0527(12) 0.0517(12) -0.0026(10) 0.0167(10) 0.0018(10)
C2 0.0622(15) 0.0634(14) 0.0828(17) -0.0095(13) 0.0355(13) 0.0073(12)
C3 0.0604(14) 0.0633(14) 0.0989(19) 0.0024(13) 0.0299(13) 0.0241(11)
C4 0.0568(12) 0.0521(12) 0.0776(15) 0.0054(10) 0.0191(11) 0.0265(10)
C5 0.0466(10) 0.0360(9) 0.0527(11) 0.0005(8) 0.0110(8) 0.0120(8)
C6 0.0506(11) 0.0399(10) 0.0455(11) -0.0038(8) 0.0062(8) 0.0074(8)
C7 0.0605(12) 0.0549(11) 0.0433(11) 0.0013(9) -0.0017(9) 0.0145(10)
C8 0.0891(18) 0.0916(18) 0.0554(14) 0.0194(13) -0.0039(13) 0.0289(14)
C9 0.122(3) 0.108(2) 0.0565(16) 0.0333(15) 0.0094(17) 0.022(2)
C10 0.098(2) 0.0930(19) 0.0572(16) 0.0145(14) 0.0251(15) 0.0081(16)
C11 0.0476(10) 0.0416(10) 0.0494(11) 0.0087(8) 0.0088(8) 0.0186(8)
C12 0.0552(11) 0.0580(12) 0.0507(11) 0.0108(9) 0.0106(9) 0.0322(10)
C13 0.0523(12) 0.0707(13) 0.0559(12) 0.0073(10) 0.0003(10) 0.0280(10)
C17 0.0689(14) 0.0695(14) 0.0624(13) -0.0025(11) 0.0001(11) 0.0421(12)
C18 0.0659(14) 0.0655(14) 0.0721(15) -0.0042(11) 0.0006(11) 0.0218(11)
C19 0.100(2) 0.0495(13) 0.0959(19) 0.0080(12) 0.0133(16) 0.0340(13)
C20 0.0882(18) 0.0741(16) 0.0969(19) 0.0184(14) -0.0016(15) 0.0478(14)
C21 0.0756(16) 0.0724(16) 0.0907(18) 0.0021(13) -0.0174(13) 0.0359(13)
C22 0.0807(16) 0.0550(13) 0.0843(17) -0.0070(11) -0.0125(13) 0.0342(12)
N1 0.0551(9) 0.0440(8) 0.0554(10) 0.0139(7) 0.0180(8) 0.0256(7)
O1 0.0808(10) 0.0672(9) 0.0536(9) 0.0206(7) 0.0219(7) 0.0472(8)
C14 0.061(4) 0.054(4) 0.066(3) 0.033(3) 0.027(3) 0.029(3)
C15 0.073(4) 0.057(3) 0.071(3) -0.001(2) -0.007(2) 0.038(3)
C16 0.053(3) 0.047(3) 0.069(4) 0.002(2) 0.000(2) 0.020(2)
C14' 0.046(4) 0.047(4) 0.048(3) 0.018(3) 0.018(3) 0.016(3)
C15' 0.064(4) 0.061(3) 0.060(3) 0.023(2) 0.018(2) 0.034(3)
C16' 0.069(5) 0.096(6) 0.077(4) 0.037(4) 0.023(4) 0.047(4)

loop_
_atom_type_symbol
_atom_type_description
_atom_type_scat_dispersion_real
_atom_type_scat_dispersion_imag
_atom_type_scat_source
C C 0.0033 0.0016 'International Tables Vol C Tables 4.2.6.8 and 6.1.1.4'
H H 0.0000 0.0000 'International Tables Vol C Tables 4.2.6.8 and 6.1.1.4'
N N 0.0061 0.0033 'International Tables Vol C Tables 4.2.6.8 and 6.1.1.4'
O O 0.0106 0.0060 'International Tables Vol C Tables 4.2.6.8 and 6.1.1.4'

loop_
_geom_angle_atom_site_label_1
_geom_angle_atom_site_label_2
_geom_angle_atom_site_label_3
_geom_angle
_geom_angle_site_symmetry_1
_geom_angle_site_symmetry_3
_geom_angle_publ_flag
C10 C1 C2 120.5(2) . . ?
C10 C1 C6 119.3(2) . . ?
C2 C1 C6 120.2(2) . . ?
C3 C2 C1 120.4(2) . . ?
C3 C2 H2 119.8 . . ?
C1 C2 H2 119.8 . . ?
C2 C3 C4 120.4(2) . . ?
C2 C3 H3 119.8 . . ?
C4 C3 H3 119.8 . . ?
C5 C4 C3 121.7(2) . . ?
C5 C4 H4 119.1 . . ?
C3 C4 H4 119.1 . . ?
C4 C5 N1 114.12(18) . . ?
C4 C5 C6 119.93(18) . . ?
N1 C5 C6 125.94(17) . . ?
C7 C6 C5 124.54(18) . . ?
C7 C6 C1 118.28(19) . . ?
C5 C6 C1 117.16(19) . . ?
C8 C7 C6 119.4(2) . . ?
C8 C7 C13 119.0(2) . . ?
C6 C7 C13 121.52(18) . . ?
C7 C8 C9 121.5(3) . . ?
C7 C8 H8 119.2 . . ?
C9 C8 H8 119.2 . . ?
C10 C9 C8 120.1(3) . . ?
C10 C9 H9 119.9 . . ?
C8 C9 H9 119.9 . . ?
C9 C10 C1 121.3(3) . . ?
C9 C10 H10 119.4 . . ?
C1 C10 H10 119.4 . . ?
O1 C11 N1 119.30(16) . . ?
O1 C11 C12 121.87(17) . . ?
N1 C11 C12 118.64(17) . . ?
C14' C12 C11 118.6(4) . . ?
C14 C12 C11 117.4(3) . . ?
C14' C12 C13 122.5(4) . . ?
C14 C12 C13 126.5(3) . . ?
C11 C12 C13 115.52(16) . . ?
C7 C13 C12 114.61(17) . . ?
C7 C13 H13A 108.6 . . ?
C12 C13 H13A 108.6 . . ?
C7 C13 H13B 108.6 . . ?
C12 C13 H13B 108.6 . . ?
H13A C13 H13B 107.6 . . ?
C22 C17 C18 117.5(2) . . ?
C22 C17 C16 127.2(3) . . ?
C18 C17 C16 114.3(3) . . ?
C22 C17 C16' 113.5(4) . . ?
C18 C17 C16' 127.4(4) . . ?
C19 C18 C17 120.7(2) . . ?
C19 C18 H18 119.7 . . ?
C17 C18 H18 119.7 . . ?
C20 C19 C18 120.3(2) . . ?
C20 C19 H19 119.9 . . ?
C18 C19 H19 119.9 . . ?
C21 C20 C19 119.9(2) . . ?
C21 C20 H20 120.1 . . ?
C19 C20 H20 120.1 . . ?
C20 C21 C22 120.3(2) . . ?
C20 C21 H21 119.9 . . ?
C22 C21 H21 119.9 . . ?
C21 C22 C17 121.3(2) . . ?
C21 C22 H22 119.3 . . ?
C17 C22 H22 119.3 . . ?
C11 N1 C5 132.71(15) . . ?
C11 N1 H1 113.6 . . ?
C5 N1 H1 113.6 . . ?
C12 C14 C15 109.4(5) . . ?
C12 C14 H14A 109.8 . . ?
C15 C14 H14A 109.8 . . ?
C12 C14 H14B 109.8 . . ?
C15 C14 H14B 109.8 . . ?
H14A C14 H14B 108.2 . . ?
C16 C15 C14 101.9(5) . . ?
C16 C15 H15A 111.4 . . ?
C14 C15 H15A 111.4 . . ?
C16 C15 H15B 111.4 . . ?
C14 C15 H15B 111.4 . . ?
H15A C15 H15B 109.3 . . ?
C17 C16 C15 112.5(4) . . ?
C17 C16 H16A 109.1 . . ?
C15 C16 H16A 109.1 . . ?
C17 C16 H16B 109.1 . . ?
C15 C16 H16B 109.1 . . ?
H16A C16 H16B 107.8 . . ?
C12 C14' C15' 120.2(5) . . ?
C12 C14' H14' 119.9 . . ?
C15' C14' H14' 119.9 . . ?
C16' C15' C14' 95.7(6) . . ?
C16' C15' H15C 112.6 . . ?
C14' C15' H15C 112.6 . . ?
C16' C15' H15D 112.6 . . ?
C14' C15' H15D 112.6 . . ?
H15C C15' H15D 110.1 . . ?
C15' C16' C17 109.4(5) . . ?
C15' C16' H16C 109.8 . . ?
C17 C16' H16C 109.8 . . ?
C15' C16' H16D 109.8 . . ?
C17 C16' H16D 109.8 . . ?
H16C C16' H16D 108.2 . . ?

loop_
_geom_bond_atom_site_label_1
_geom_bond_atom_site_label_2
_geom_bond_distance
_geom_bond_site_symmetry_2
_geom_bond_publ_flag
C1 C10 1.402(4) . ?
C1 C2 1.415(4) . ?
C1 C6 1.428(3) . ?
C2 C3 1.351(4) . ?
C2 H2 0.9300 . ?
C3 C4 1.387(3) . ?
C3 H3 0.9300 . ?
C4 C5 1.377(3) . ?
C4 H4 0.9300 . ?
C5 N1 1.417(2) . ?
C5 C6 1.428(3) . ?
C6 C7 1.426(3) . ?
C7 C8 1.369(3) . ?
C7 C13 1.495(3) . ?
C8 C9 1.399(4) . ?
C8 H8 0.9300 . ?
C9 C10 1.347(4) . ?
C9 H9 0.9300 . ?
C10 H10 0.9300 . ?
C11 O1 1.234(2) . ?
C11 N1 1.357(2) . ?
C11 C12 1.471(3) . ?
C12 C14' 1.322(8) . ?
C12 C14 1.370(7) . ?
C12 C13 1.495(3) . ?
C13 H13A 0.9700 . ?
C13 H13B 0.9700 . ?
C17 C22 1.378(3) . ?
C17 C18 1.384(3) . ?
C17 C16 1.492(6) . ?
C17 C16' 1.599(8) . ?
C18 C19 1.373(3) . ?
C18 H18 0.9300 . ?
C19 C20 1.363(4) . ?
C19 H19 0.9300 . ?
C20 C21 1.351(3) . ?
C20 H20 0.9300 . ?
C21 C22 1.369(3) . ?
C21 H21 0.9300 . ?
C22 H22 0.9300 . ?
N1 H1 0.8600 . ?
C14 C15 1.699(7) . ?
C14 H14A 0.9700 . ?
C14 H14B 0.9700 . ?
C15 C16 1.492(7) . ?
C15 H15A 0.9700 . ?
C15 H15B 0.9700 . ?
C16 H16A 0.9700 . ?
C16 H16B 0.9700 . ?
C14' C15' 1.663(8) . ?
C14' H14' 0.9300 . ?
C15' C16' 1.536(8) . ?
C15' H15C 0.9700 . ?
C15' H15D 0.9700 . ?
C16' H16C 0.9700 . ?
C16' H16D 0.9700 . ?

loop_
_geom_torsion_atom_site_label_1
_geom_torsion_atom_site_label_2
_geom_torsion_atom_site_label_3
_geom_torsion_atom_site_label_4
_geom_torsion
_geom_torsion_site_symmetry_1
_geom_torsion_site_symmetry_2
_geom_torsion_site_symmetry_3
_geom_torsion_site_symmetry_4
_geom_torsion_publ_flag
C10 C1 C2 C3 178.1(2) . . . . ?
C6 C1 C2 C3 -0.6(3) . . . . ?
C1 C2 C3 C4 3.1(3) . . . . ?
C2 C3 C4 C5 -2.0(3) . . . . ?
C3 C4 C5 N1 177.96(19) . . . . ?
C3 C4 C5 C6 -1.7(3) . . . . ?
C4 C5 C6 C7 -174.66(17) . . . . ?
N1 C5 C6 C7 5.8(3) . . . . ?
C4 C5 C6 C1 4.0(3) . . . . ?
N1 C5 C6 C1 -175.58(16) . . . . ?
C10 C1 C6 C7 -2.9(3) . . . . ?
C2 C1 C6 C7 175.82(18) . . . . ?
C10 C1 C6 C5 178.38(19) . . . . ?
C2 C1 C6 C5 -2.9(3) . . . . ?
C5 C6 C7 C8 -178.08(19) . . . . ?
C1 C6 C7 C8 3.3(3) . . . . ?
C5 C6 C7 C13 5.0(3) . . . . ?
C1 C6 C7 C13 -173.62(17) . . . . ?
C6 C7 C8 C9 -2.0(4) . . . . ?
C13 C7 C8 C9 175.0(2) . . . . ?
C7 C8 C9 C10 0.2(4) . . . . ?
C8 C9 C10 C1 0.2(4) . . . . ?
C2 C1 C10 C9 -177.5(2) . . . . ?
C6 C1 C10 C9 1.2(4) . . . . ?
O1 C11 C12 C14' -14.0(4) . . . . ?
N1 C11 C12 C14' 171.1(4) . . . . ?
O1 C11 C12 C14 -42.6(4) . . . . ?
N1 C11 C12 C14 142.5(3) . . . . ?
O1 C11 C12 C13 145.58(19) . . . . ?
N1 C11 C12 C13 -29.3(3) . . . . ?
C8 C7 C13 C12 124.7(2) . . . . ?
C6 C7 C13 C12 -58.4(3) . . . . ?
C14' C12 C13 C7 -121.7(4) . . . . ?
C14 C12 C13 C7 -91.4(4) . . . . ?
C11 C12 C13 C7 79.6(2) . . . . ?
C22 C17 C18 C19 -2.5(4) . . . . ?
C16 C17 C18 C19 -172.2(4) . . . . ?
C16' C17 C18 C19 162.2(4) . . . . ?
C17 C18 C19 C20 1.3(4) . . . . ?
C18 C19 C20 C21 0.1(4) . . . . ?
C19 C20 C21 C22 -0.3(4) . . . . ?
C20 C21 C22 C17 -1.0(4) . . . . ?
C18 C17 C22 C21 2.3(4) . . . . ?
C16 C17 C22 C21 170.5(4) . . . . ?
C16' C17 C22 C21 -164.5(3) . . . . ?
O1 C11 N1 C5 152.85(19) . . . . ?
C12 C11 N1 C5 -32.1(3) . . . . ?
C4 C5 N1 C11 -146.2(2) . . . . ?
C6 C5 N1 C11 33.4(3) . . . . ?
C11 C12 C14 C15 148.6(4) . . . . ?
C13 C12 C14 C15 -40.6(6) . . . . ?
C12 C14 C15 C16 170.3(4) . . . . ?
C22 C17 C16 C15 3.2(8) . . . . ?
C18 C17 C16 C15 171.7(4) . . . . ?
C14 C15 C16 C17 -179.7(4) . . . . ?
C11 C12 C14' C15' -145.8(5) . . . . ?
C13 C12 C14' C15' 56.1(7) . . . . ?
C12 C14' C15' C16' -162.7(6) . . . . ?
C14' C15' C16' C17 158.2(5) . . . . ?
C22 C17 C16' C15' -95.6(7) . . . . ?
C18 C17 C16' C15' 99.2(7) . . . . ?
